data_2106874
loop_
_publ_author_name
'Darriet, B.'
'Devalette, M.'
'Latourrette, B.'

_publ_section_title
;
 Structure cristalline de Pb3 Mn7 O15
;
_journal_name_full 'Acta Crystallographica B (24,1968-38,1982)'
_journal_page_first 3528
_journal_page_last 3532
_journal_volume 34
_journal_year 1978
_chemical_formula_sum 'Mn7 O15 Pb3'
_chemical_name_systematic 'Pb3 Mn7 O15'
_space_group_IT_number 36
_symmetry_space_group_name_Hall 'C 2c -2'
_symmetry_space_group_name_H-M 'C m c 21'
_cell_angle_alpha 90
_cell_angle_beta 90
_cell_angle_gamma 90
_cell_formula_units_Z 8
_cell_length_a 17.28
_cell_length_b 9.98
_cell_length_c 13.55
_cell_volume 2336.757
_citation_journal_id_ASTM ACBCAR
_cod_data_source_file Darriet_ACBCAR_1978_940.cif
_cod_data_source_block Mn7O15Pb3
_cod_database_code 2106874

loop_
_symmetry_equiv_pos_as_xyz
x,y,z
-x,-y,z+1/2
-x,y,z
x,-y,z+1/2
x+1/2,y+1/2,z
-x+1/2,-y+1/2,z+1/2
-x+1/2,y+1/2,z
x+1/2,-y+1/2,z+1/2

loop_
_atom_site_label
_atom_site_type_symbol
_atom_site_fract_x
_atom_site_fract_y
_atom_site_fract_z
_atom_site_occupancy
_atom_site_U_iso_or_equiv
Pb2 Pb+2 0.1317 0.1378 0.7587 1 0.0
Pb4 Pb+2 0 0.3933 0.7505 1 0.0
O5 O-2 0 0.174 0.917 1 0.0
Mn5 Mn+3 0 0.003 0 1 0.0
O13 O-2 0.087 0.428 0.271 1 0.0
O12 O-2 0.078 0.428 0.591 1 0.0
O4 O-2 0.24 0.087 0.421 1 0.0
O8 O-2 0 0.348 0.076 1 0.0
O11 O-2 0.086 0.077 0.429 1 0.0
Mn7 Mn+3 0.085 0.255 0.509 1 0.0
Pb1 Pb+2 0.1936 0.1906 0.2478 1 0.0
O6 O-2 0 0.316 0.438 1 0.0
Mn1 Mn+3 0.168 -0.001 0.009 1 0.0
Mn6 Mn+3 0 0.504 0.001 1 0.0
Mn4 Mn+3 0.25 0.251 0.001 1 0.0
O10 O-2 0.078 0.086 0.079 1 0.0
Mn2 Mn+3 0.083 0.251 0.008 1 0.0
O14 O-2 0.332 0.176 0.591 1 0.0
O7 O-2 0 0.16 0.569 1 0.0
O1 O-2 0.248 0.086 0.083 1 0.0
O2 O-2 0.24 0.41 0.261 1 0.0
O17 O-2 0.169 0.163 0.577 1 0.0
O15 O-2 0.176 0.355 0.769 1 0.0
Pb3 Pb+2 0 0.2617 0.2356 1 0.0
Mn3 Mn+3 0.166 0.497 0.152 1 0.0
O16 O-2 0.165 0.18 0.936 1 0.0
O3 O-2 0.079 0.706 0.933 1 0.0
Mn8 Mn+3 0.168 0.497 0.356 1 0.0
O9 O-2 0.335 0.179 0.93 1 0.0
